data_4060869
loop_
_publ_author_name
'Arnold, Polly L.'
'Liddle, Stephen T.'

_publ_section_title
;
 Deprotonation of N-Heterocyclic Carbenes to Afford Heterobimetallic
 Organolanthanide Complexes
;
_journal_coden_ASTM ORGND7
_journal_issue 6
_journal_name_full Organometallics
_journal_page_first 1485
_journal_page_last 1491
_journal_paper_doi 10.1021/om050895u
_journal_volume 25
_journal_year 2006
_chemical_formula_moiety 'C58 H138 K2 N10 O4 Si8 Sm2'
_chemical_formula_sum 'C58 H138 K2 N10 O4 Si8 Sm2'
_chemical_formula_weight 1643.40
_space_group_IT_number 14
_symmetry_cell_setting monoclinic
_symmetry_space_group_name_Hall '-P 2yn'
_symmetry_space_group_name_H-M 'P 1 21/n 1'
_cell_angle_alpha 90.00
_cell_angle_beta 96.474(2)
_cell_angle_gamma 90.00
_cell_formula_units_Z 2
_cell_length_a 12.897(2)
_cell_length_b 17.735(3)
_cell_length_c 19.302(3)
_cell_measurement_temperature 150(2)
_cell_volume 4386.8(12)
_diffrn_ambient_temperature 150(2)
_exptl_crystal_density_diffrn 1.244
_cod_duplicate_entry 4074798
_cod_depositor_comments
;
The following automatic conversions were performed:
'_symmetry_cell_setting' value 'Monoclinic' changed to 'monoclinic'
according to '/home/saulius/struct/CIF-dictionaries/cif_core.dic'
dictionary named 'cif_core.dic' version 2.4.1 from 2010-06-29.

Automatic conversion script
Id: cif_fix_enum 1527 2010-12-29 10:47:43Z saulius 
;
_cod_original_sg_symbol_H-M 'P 21/n'
_cod_database_code 4060869

loop_
_symmetry_equiv_pos_as_xyz
'x, y, z'
'-x+1/2, y+1/2, -z+1/2'
'-x, -y, -z'
'x-1/2, -y-1/2, z-1/2'

loop_
_atom_site_label
_atom_site_type_symbol
_atom_site_fract_x
_atom_site_fract_y
_atom_site_fract_z
_atom_site_U_iso_or_equiv
_atom_site_adp_type
_atom_site_occupancy
_atom_site_symmetry_multiplicity
_atom_site_calc_flag
_atom_site_refinement_flags
_atom_site_disorder_assembly
_atom_site_disorder_group
Sm1 Sm 0.434047(13) -0.011013(9) 1.234644(9) 0.01932(7) Uani 1 1 d . . .
N1 N 0.2806(2) 0.05656(16) 1.01581(14) 0.0208(6) Uani 1 1 d . . .
N2 N 0.4726(2) -0.12076(16) 1.18853(15) 0.0221(6) Uani 1 1 d . . .
N3 N 0.3947(2) -0.02314(15) 1.05638(14) 0.0198(6) Uani 1 1 d . . .
C2 C 0.3260(3) -0.00978(19) 0.99849(18) 0.0221(7) Uani 1 1 d . . .
C4 C 0.3960(3) 0.03165(19) 1.11047(17) 0.0205(7) Uani 1 1 d . . .
C5 C 0.3214(3) 0.08111(19) 1.08207(17) 0.0214(7) Uani 1 1 d . . .
H5A H 0.3004 0.1256 1.1042 0.026 Uiso 1 1 calc R . .
C6 C 0.1933(3) 0.0962(2) 0.97376(18) 0.0272(8) Uani 1 1 d . . .
C7 C 0.0963(3) 0.0896(3) 1.0118(2) 0.0472(12) Uani 1 1 d . . .
H7A H 0.0785 0.0363 1.0167 0.071 Uiso 1 1 calc R . .
H7B H 0.0379 0.1157 0.9851 0.071 Uiso 1 1 calc R . .
H7C H 0.1100 0.1125 1.0581 0.071 Uiso 1 1 calc R . .
C8 C 0.1728(3) 0.0599(2) 0.9022(2) 0.0359(9) Uani 1 1 d . . .
H8A H 0.1568 0.0063 0.9075 0.054 Uiso 1 1 calc R . .
H8B H 0.2348 0.0650 0.8776 0.054 Uiso 1 1 calc R . .
H8C H 0.1135 0.0849 0.8754 0.054 Uiso 1 1 calc R . .
C9 C 0.2230(3) 0.1785(2) 0.9654(2) 0.0387(10) Uani 1 1 d . . .
H9A H 0.2881 0.1814 0.9437 0.058 Uiso 1 1 calc R . .
H9B H 0.2328 0.2027 1.0113 0.058 Uiso 1 1 calc R . .
H9C H 0.1673 0.2043 0.9358 0.058 Uiso 1 1 calc R . .
C10 C 0.4637(3) -0.08909(19) 1.05880(18) 0.0231(7) Uani 1 1 d . . .
H10A H 0.5119 -0.0831 1.0227 0.028 Uiso 1 1 calc R . .
H10B H 0.4208 -0.1345 1.0469 0.028 Uiso 1 1 calc R . .
C11 C 0.5284(3) -0.1021(2) 1.12916(19) 0.0257(7) Uani 1 1 d . . .
H11A H 0.5784 -0.1433 1.1233 0.031 Uiso 1 1 calc R . .
H11B H 0.5698 -0.0559 1.1410 0.031 Uiso 1 1 calc R . .
C12 C 0.4579(3) -0.20164(19) 1.20185(18) 0.0261(8) Uani 1 1 d . . .
C13 C 0.3986(3) -0.2070(2) 1.2660(2) 0.0342(9) Uani 1 1 d . . .
H13A H 0.3315 -0.1808 1.2567 0.051 Uiso 1 1 calc R . .
H13B H 0.4399 -0.1835 1.3060 0.051 Uiso 1 1 calc R . .
H13C H 0.3863 -0.2601 1.2765 0.051 Uiso 1 1 calc R . .
C14 C 0.3927(3) -0.2415(2) 1.1408(2) 0.0367(9) Uani 1 1 d . . .
H14A H 0.3269 -0.2143 1.1291 0.055 Uiso 1 1 calc R . .
H14B H 0.3779 -0.2934 1.1543 0.055 Uiso 1 1 calc R . .
H14C H 0.4318 -0.2423 1.1001 0.055 Uiso 1 1 calc R . .
C15 C 0.5619(3) -0.2436(2) 1.2167(3) 0.0448(11) Uani 1 1 d . . .
H15A H 0.5983 -0.2434 1.1748 0.067 Uiso 1 1 calc R . .
H15B H 0.5487 -0.2958 1.2300 0.067 Uiso 1 1 calc R . .
H15C H 0.6052 -0.2185 1.2549 0.067 Uiso 1 1 calc R . .
N4 N 0.2831(2) -0.02339(16) 1.28971(15) 0.0233(6) Uani 1 1 d . . .
Si1 Si 0.16185(8) -0.02546(6) 1.24253(5) 0.0242(2) Uani 1 1 d . . .
C16 C 0.0569(3) -0.0712(3) 1.2891(2) 0.0399(10) Uani 1 1 d . . .
H16A H 0.0507 -0.0444 1.3328 0.060 Uiso 1 1 calc R . .
H16B H 0.0754 -0.1240 1.2992 0.060 Uiso 1 1 calc R . .
H16C H -0.0099 -0.0690 1.2594 0.060 Uiso 1 1 calc R . .
C17 C 0.1120(3) 0.0714(2) 1.2198(2) 0.0355(9) Uani 1 1 d . . .
H17A H 0.1631 0.0985 1.1952 0.053 Uiso 1 1 calc R . .
H17B H 0.1012 0.0987 1.2625 0.053 Uiso 1 1 calc R . .
H17C H 0.0457 0.0678 1.1897 0.053 Uiso 1 1 calc R . .
C18 C 0.1648(3) -0.0787(2) 1.1586(2) 0.0333(9) Uani 1 1 d . . .
H18A H 0.2208 -0.0587 1.1335 0.050 Uiso 1 1 calc R . .
H18B H 0.0977 -0.0728 1.1298 0.050 Uiso 1 1 calc R . .
H18C H 0.1775 -0.1322 1.1688 0.050 Uiso 1 1 calc R . .
Si2 Si 0.30700(8) -0.03533(6) 1.37752(5) 0.0274(2) Uani 1 1 d . . .
C19 C 0.2533(4) 0.0429(3) 1.4283(2) 0.0472(11) Uani 1 1 d . . .
H19A H 0.1771 0.0441 1.4183 0.071 Uiso 1 1 calc R . .
H19B H 0.2823 0.0912 1.4149 0.071 Uiso 1 1 calc R . .
H19C H 0.2725 0.0344 1.4783 0.071 Uiso 1 1 calc R . .
C20 C 0.2593(3) -0.1269(2) 1.4115(2) 0.0390(10) Uani 1 1 d . . .
H20A H 0.1852 -0.1223 1.4178 0.058 Uiso 1 1 calc R . .
H20B H 0.2994 -0.1388 1.4563 0.058 Uiso 1 1 calc R . .
H20C H 0.2684 -0.1673 1.3780 0.058 Uiso 1 1 calc R . .
C21 C 0.4525(3) -0.0380(2) 1.4025(2) 0.0354(9) Uani 1 1 d . . .
H21A H 0.4828 -0.0791 1.3775 0.053 Uiso 1 1 calc R . .
H21B H 0.4671 -0.0463 1.4529 0.053 Uiso 1 1 calc R . .
H21C H 0.4831 0.0100 1.3902 0.053 Uiso 1 1 calc R . .
N5 N 0.5704(2) 0.07489(17) 1.27507(15) 0.0257(6) Uani 1 1 d . . .
Si3 Si 0.52664(8) 0.16287(6) 1.29381(5) 0.0278(2) Uani 1 1 d . . .
C22 C 0.5079(4) 0.1790(3) 1.3878(2) 0.0434(11) Uani 1 1 d . . .
H22A H 0.5743 0.1712 1.4169 0.065 Uiso 1 1 calc R . .
H22B H 0.4559 0.1434 1.4017 0.065 Uiso 1 1 calc R . .
H22C H 0.4838 0.2307 1.3938 0.065 Uiso 1 1 calc R . .
C23 C 0.6126(4) 0.2413(2) 1.2680(2) 0.0385(9) Uani 1 1 d . . .
H23A H 0.6817 0.2370 1.2945 0.058 Uiso 1 1 calc R . .
H23B H 0.5815 0.2900 1.2780 0.058 Uiso 1 1 calc R . .
H23C H 0.6193 0.2378 1.2180 0.058 Uiso 1 1 calc R . .
C24 C 0.3932(3) 0.1782(3) 1.2448(2) 0.0450(11) Uani 1 1 d . . .
H24A H 0.3983 0.1765 1.1945 0.068 Uiso 1 1 calc R . .
H24B H 0.3665 0.2276 1.2572 0.068 Uiso 1 1 calc R . .
H24C H 0.3457 0.1386 1.2573 0.068 Uiso 1 1 calc R . .
Si4 Si 0.69489(8) 0.04522(6) 1.30237(5) 0.0282(2) Uani 1 1 d . . .
C25 C 0.7484(4) 0.0794(3) 1.3913(2) 0.0537(13) Uani 1 1 d . . .
H25A H 0.7580 0.1342 1.3901 0.080 Uiso 1 1 calc R . .
H25B H 0.8157 0.0551 1.4053 0.080 Uiso 1 1 calc R . .
H25C H 0.6995 0.0668 1.4249 0.080 Uiso 1 1 calc R . .
C26 C 0.7922(3) 0.0756(2) 1.2426(2) 0.0327(9) Uani 1 1 d . . .
H26A H 0.7836 0.1295 1.2325 0.049 Uiso 1 1 calc R . .
H26B H 0.7808 0.0469 1.1990 0.049 Uiso 1 1 calc R . .
H26C H 0.8630 0.0662 1.2651 0.049 Uiso 1 1 calc R . .
C27 C 0.7026(3) -0.0612(2) 1.3045(3) 0.0424(10) Uani 1 1 d . . .
H27A H 0.6657 -0.0817 1.2614 0.064 Uiso 1 1 calc R . .
H27B H 0.6702 -0.0801 1.3446 0.064 Uiso 1 1 calc R . .
H27C H 0.7759 -0.0769 1.3086 0.064 Uiso 1 1 calc R . .
K1 K 0.38274(6) -0.11045(4) 0.88683(4) 0.02685(17) Uani 1 1 d . . .
O1 O 0.2144(2) -0.21115(16) 0.90379(14) 0.0371(7) Uani 1 1 d . . .
O2 O 0.4223(2) -0.24610(15) 0.94948(14) 0.0317(6) Uani 1 1 d . . .
C28 C 0.1181(3) -0.1758(3) 0.9135(3) 0.0551(13) Uani 1 1 d . . .
H28A H 0.0630 -0.2140 0.9124 0.083 Uiso 1 1 calc R . .
H28B H 0.1001 -0.1391 0.8762 0.083 Uiso 1 1 calc R . .
H28C H 0.1247 -0.1500 0.9587 0.083 Uiso 1 1 calc R . .
C29 C 0.2415(3) -0.2653(3) 0.9569(2) 0.0440(11) Uani 1 1 d . . .
H29A H 0.1860 -0.3040 0.9562 0.053 Uiso 1 1 calc R . .
H29B H 0.2487 -0.2405 1.0031 0.053 Uiso 1 1 calc R . .
C30 C 0.3427(3) -0.3017(2) 0.9445(3) 0.0424(10) Uani 1 1 d . . .
H30A H 0.3606 -0.3417 0.9795 0.051 Uiso 1 1 calc R . .
H30B H 0.3361 -0.3250 0.8976 0.051 Uiso 1 1 calc R . .
C31 C 0.5230(3) -0.2788(3) 0.9477(3) 0.0500(12) Uani 1 1 d . . .
H31A H 0.5390 -0.3116 0.9884 0.075 Uiso 1 1 calc R . .
H31B H 0.5754 -0.2388 0.9486 0.075 Uiso 1 1 calc R . .
H31C H 0.5236 -0.3086 0.9050 0.075 Uiso 1 1 calc R . .

loop_
_atom_site_aniso_label
_atom_site_aniso_U_11
_atom_site_aniso_U_22
_atom_site_aniso_U_33
_atom_site_aniso_U_23
_atom_site_aniso_U_13
_atom_site_aniso_U_12
Sm1 0.01673(10) 0.02053(10) 0.01972(10) 0.00005(6) -0.00223(6) -0.00212(6)
N1 0.0151(13) 0.0255(15) 0.0204(14) -0.0007(11) -0.0041(11) 0.0023(11)
N2 0.0198(14) 0.0222(15) 0.0234(14) 0.0037(11) -0.0016(12) 0.0010(11)
N3 0.0174(14) 0.0207(14) 0.0207(14) -0.0014(11) -0.0005(11) 0.0012(11)
C2 0.0162(16) 0.0260(17) 0.0235(17) -0.0021(13) -0.0002(13) 0.0001(13)
C4 0.0177(16) 0.0205(16) 0.0231(16) -0.0019(13) 0.0006(13) -0.0011(13)
C5 0.0200(17) 0.0225(17) 0.0210(16) -0.0026(13) -0.0012(13) 0.0018(13)
C6 0.0177(17) 0.038(2) 0.0240(18) -0.0016(15) -0.0064(14) 0.0064(15)
C7 0.023(2) 0.082(4) 0.035(2) -0.001(2) -0.0028(18) 0.010(2)
C8 0.030(2) 0.045(2) 0.030(2) -0.0018(17) -0.0097(16) 0.0063(17)
C9 0.039(2) 0.034(2) 0.039(2) 0.0031(18) -0.0108(18) 0.0125(18)
C10 0.0207(17) 0.0213(17) 0.0270(18) 0.0003(14) 0.0012(14) 0.0026(13)
C11 0.0186(17) 0.0245(18) 0.0326(19) 0.0006(15) -0.0027(14) 0.0042(13)
C12 0.030(2) 0.0193(17) 0.0278(18) 0.0045(14) -0.0010(15) 0.0028(14)
C13 0.048(2) 0.0223(19) 0.032(2) 0.0067(15) 0.0039(18) 0.0003(17)
C14 0.050(3) 0.024(2) 0.034(2) 0.0008(16) -0.0013(19) -0.0046(17)
C15 0.042(3) 0.033(2) 0.059(3) 0.015(2) 0.001(2) 0.0125(19)
N4 0.0230(15) 0.0233(15) 0.0237(15) 0.0009(11) 0.0030(12) -0.0028(11)
Si1 0.0188(5) 0.0256(5) 0.0276(5) -0.0004(4) 0.0007(4) -0.0005(4)
C16 0.027(2) 0.044(3) 0.048(2) 0.005(2) 0.0044(18) -0.0059(18)
C17 0.031(2) 0.034(2) 0.042(2) 0.0008(18) 0.0033(18) 0.0060(16)
C18 0.0223(19) 0.041(2) 0.035(2) -0.0045(17) -0.0055(16) 0.0006(16)
Si2 0.0312(6) 0.0294(5) 0.0213(5) -0.0010(4) 0.0022(4) -0.0056(4)
C19 0.061(3) 0.046(3) 0.036(2) -0.005(2) 0.013(2) 0.001(2)
C20 0.045(3) 0.042(2) 0.030(2) 0.0085(17) 0.0030(18) -0.0112(19)
C21 0.040(2) 0.039(2) 0.0244(19) 0.0022(16) -0.0067(17) -0.0095(18)
N5 0.0230(15) 0.0263(16) 0.0258(15) -0.0004(12) -0.0068(12) -0.0070(12)
Si3 0.0256(5) 0.0268(5) 0.0292(5) -0.0058(4) -0.0043(4) -0.0053(4)
C22 0.048(3) 0.040(2) 0.043(2) -0.0135(19) 0.007(2) -0.012(2)
C23 0.045(3) 0.027(2) 0.042(2) -0.0005(17) 0.0015(19) -0.0061(18)
C24 0.033(2) 0.037(2) 0.063(3) -0.019(2) -0.007(2) 0.0041(18)
Si4 0.0227(5) 0.0334(6) 0.0261(5) 0.0027(4) -0.0079(4) -0.0042(4)
C25 0.043(3) 0.080(4) 0.033(2) -0.002(2) -0.019(2) 0.003(2)
C26 0.0243(19) 0.036(2) 0.035(2) -0.0004(16) -0.0064(16) -0.0028(15)
C27 0.027(2) 0.041(2) 0.058(3) 0.018(2) -0.0016(19) 0.0046(17)
K1 0.0266(4) 0.0271(4) 0.0262(4) -0.0021(3) -0.0001(3) -0.0024(3)
O1 0.0246(14) 0.0453(17) 0.0409(16) 0.0046(13) 0.0017(12) 0.0002(12)
O2 0.0231(13) 0.0308(14) 0.0402(15) -0.0046(12) -0.0003(11) 0.0017(10)
C28 0.025(2) 0.068(3) 0.072(3) 0.010(3) 0.006(2) 0.007(2)
C29 0.029(2) 0.052(3) 0.051(3) 0.016(2) 0.0005(19) -0.0072(19)
C30 0.038(2) 0.029(2) 0.058(3) 0.0069(19) -0.004(2) -0.0034(17)
C31 0.032(2) 0.056(3) 0.062(3) -0.004(2) 0.002(2) 0.012(2)

loop_
_geom_bond_atom_site_label_1
_geom_bond_atom_site_label_2
_geom_bond_distance
_geom_bond_site_symmetry_2
_geom_bond_publ_flag
Sm1 N2 2.220(3) . ?
Sm1 N4 2.331(3) . ?
Sm1 N5 2.390(3) . ?
Sm1 C4 2.509(3) . ?
Sm1 C11 2.965(4) . ?
N1 C2 1.372(4) . ?
N1 C5 1.396(4) . ?
N1 C6 1.488(4) . ?
N2 C11 1.459(4) . ?
N2 C12 1.473(4) . ?
N3 C2 1.366(4) . ?
N3 C4 1.425(4) . ?
N3 C10 1.468(4) . ?
C2 K1 2.954(4) . ?
C4 C5 1.370(5) . ?
C4 K1 3.173(3) 3_657 ?
C6 C8 1.520(5) . ?
C6 C9 1.522(6) . ?
C6 C7 1.526(5) . ?
C10 C11 1.529(5) . ?
C12 C13 1.530(5) . ?
C12 C15 1.533(5) . ?
C12 C14 1.540(5) . ?
N4 Si2 1.701(3) . ?
N4 Si1 1.719(3) . ?
Si1 C17 1.869(4) . ?
Si1 C18 1.879(4) . ?
Si1 C16 1.890(4) . ?
Si2 C19 1.876(5) . ?
Si2 C20 1.880(4) . ?
Si2 C21 1.884(4) . ?
N5 Si3 1.712(3) . ?
N5 Si4 1.715(3) . ?
N5 K1 3.310(3) 3_657 ?
Si3 C22 1.879(4) . ?
Si3 C23 1.880(4) . ?
Si3 C24 1.887(4) . ?
Si4 C26 1.876(4) . ?
Si4 C25 1.877(4) . ?
Si4 C27 1.890(4) . ?
K1 O2 2.715(3) . ?
K1 O1 2.858(3) . ?
K1 C4 3.173(3) 3_657 ?
K1 N5 3.310(3) 3_657 ?
O1 C29 1.419(5) . ?
O1 C28 1.423(5) . ?
O2 C30 1.419(5) . ?
O2 C31 1.425(5) . ?
C29 C30 1.499(6) . ?
